data_7050609
loop_
_publ_author_name
'Phadnis, Prasad P.'
'Jain, Vimal K.'
'Klein, Axel'
'Schurr, Thilo'
'Kaim, Wolfgang'

_publ_section_title
;
 Tri(allyl)- and tri(methylallyl)arsine complexes of palladium(ii) and
 platinum(ii): synthesis, spectroscopy, photochemistry and structures
;
_journal_issue 11
_journal_name_full 'New Journal of Chemistry'
_journal_page_first 1584
_journal_paper_doi 10.1039/b303990k
_journal_volume 27
_journal_year 2003
_chemical_formula_sum 'C24 H42 As2 Br2 Pd'
_chemical_formula_weight 746.64
_chemical_name_common trans-Dibromobis(tri(methylallyl)arsine)palladium(ii)
_chemical_name_systematic trans-Dibromobis(tri(methylallyl)arsine)palladium(II)
_space_group_IT_number 2
_symmetry_cell_setting triclinic
_symmetry_space_group_name_Hall '-P 1'
_symmetry_space_group_name_H-M 'P -1'
_atom_sites_solution_hydrogens geom
_atom_sites_solution_primary direct
_atom_sites_solution_secondary difmap
_audit_creation_method SHELXL-97
_cell_angle_alpha 108.471(13)
_cell_angle_beta 103.331(14)
_cell_angle_gamma 96.937(12)
_cell_formula_units_Z 1
_cell_length_a 8.8295(17)
_cell_length_b 9.4059(14)
_cell_length_c 9.5258(19)
_cell_measurement_temperature 173(2)
_cell_volume 713.9(2)
_computing_cell_refinement 'Siemens XSCANS'
_computing_data_collection 'Siemens XSCANS'
_computing_data_reduction 'Siemens SHELXTL'
_computing_molecular_graphics 'Siemens SHELXTL'
_computing_publication_material 'Siemens SHELXTL'
_computing_structure_refinement 'SHELXL-97 (Sheldrick, 1997)'
_computing_structure_solution 'SHELXS-97 (Sheldrick, 1990)'
_diffrn_ambient_temperature 173(2)
_diffrn_measured_fraction_theta_full 0.977
_diffrn_measured_fraction_theta_max 0.977
_diffrn_measurement_device_type Siemens-P4
_diffrn_measurement_method '\w scans'
_diffrn_radiation_monochromator graphite
_diffrn_radiation_source 'fine-focus sealed tube'
_diffrn_radiation_type MoK\a
_diffrn_radiation_wavelength 0.71073
_diffrn_reflns_av_R_equivalents 0.0332
_diffrn_reflns_av_sigmaI/netI 0.0497
_diffrn_reflns_limit_h_max 11
_diffrn_reflns_limit_h_min -4
_diffrn_reflns_limit_k_max 11
_diffrn_reflns_limit_k_min -11
_diffrn_reflns_limit_l_max 12
_diffrn_reflns_limit_l_min -12
_diffrn_reflns_number 3581
_diffrn_reflns_theta_full 28.00
_diffrn_reflns_theta_max 28.00
_diffrn_reflns_theta_min 2.35
_exptl_absorpt_coefficient_mu 5.758
_exptl_absorpt_correction_type
;
empirical - XABS2 (S. Parkin, B. Moezzi,
H. Hope, J. Appl. Cryst. 1995, 28, 53.)
;
_exptl_crystal_colour red
_exptl_crystal_density_diffrn 1.737
_exptl_crystal_density_method 'not measured'
_exptl_crystal_description block
_exptl_crystal_F_000 368
_exptl_crystal_size_max 0.30
_exptl_crystal_size_mid 0.25
_exptl_crystal_size_min 0.20
_refine_diff_density_max 0.511
_refine_diff_density_min -0.962
_refine_diff_density_rms 0.153
_refine_ls_extinction_method none
_refine_ls_goodness_of_fit_ref 1.042
_refine_ls_hydrogen_treatment mixed
_refine_ls_matrix_type full
_refine_ls_number_parameters 133
_refine_ls_number_reflns 3366
_refine_ls_number_restraints 0
_refine_ls_restrained_S_all 1.042
_refine_ls_R_factor_all 0.0520
_refine_ls_R_factor_gt 0.0360
_refine_ls_shift/su_max 0.001
_refine_ls_shift/su_mean 0.000
_refine_ls_structure_factor_coef Fsqd
_refine_ls_weighting_details 'calc w=1/[\s^2^(Fo^2^)+(0.0444P)^2^+0.1565P] where P=(Fo^2^+2Fc^2^)/3'
_refine_ls_weighting_scheme calc
_refine_ls_wR_factor_gt 0.0835
_refine_ls_wR_factor_ref 0.0895
_reflns_number_gt 2744
_reflns_number_total 3366
_reflns_threshold_expression >2sigma(I)
_cod_data_source_file b303990k.txt
_cod_data_source_block jain07
_cod_original_sg_symbol_H-M P-1
_cod_database_code 7050609

loop_
_symmetry_equiv_pos_as_xyz
'x, y, z'
'-x, -y, -z'

loop_
_atom_site_label
_atom_site_type_symbol
_atom_site_fract_x
_atom_site_fract_y
_atom_site_fract_z
_atom_site_U_iso_or_equiv
_atom_site_adp_type
_atom_site_occupancy
_atom_site_symmetry_multiplicity
_atom_site_calc_flag
_atom_site_refinement_flags
_atom_site_disorder_assembly
_atom_site_disorder_group
Pd1 Pd 0.5000 0.5000 0.0000 0.01694(11) Uani 1 2 d S . .
As1 As 0.69805(4) 0.60612(4) -0.09741(4) 0.01783(11) Uani 1 1 d . . .
Br1 Br 0.71076(5) 0.41935(6) 0.15294(6) 0.03245(13) Uani 1 1 d . . .
C1 C 0.8242(5) 0.4568(5) -0.1764(5) 0.0234(8) Uani 1 1 d . . .
H1A H 0.9270 0.5128 -0.1754 0.028 Uiso 1 1 calc R . .
H1B H 0.8474 0.3987 -0.1064 0.028 Uiso 1 1 calc R . .
C2 C 0.7415(5) 0.3454(5) -0.3378(5) 0.0314(10) Uani 1 1 d . . .
C3 C 0.8081(7) 0.3305(6) -0.4498(6) 0.0470(13) Uani 1 1 d . . .
H3A H 0.9105 0.3905 -0.4300 0.056 Uiso 1 1 calc R . .
H3B H 0.7540 0.2596 -0.5508 0.056 Uiso 1 1 calc R . .
C4 C 0.5804(6) 0.2514(6) -0.3607(7) 0.0440(12) Uani 1 1 d . . .
H4A H 0.5369 0.1836 -0.4691 0.066 Uiso 1 1 calc R . .
H4B H 0.5081 0.3200 -0.3333 0.066 Uiso 1 1 calc R . .
H4C H 0.5916 0.1897 -0.2946 0.066 Uiso 1 1 calc R . .
C11 C 0.8604(5) 0.7733(4) 0.0691(5) 0.0238(8) Uani 1 1 d . . .
H11A H 0.9426 0.7289 0.1205 0.029 Uiso 1 1 calc R . .
H11B H 0.9128 0.8393 0.0236 0.029 Uiso 1 1 calc R . .
C12 C 0.7924(5) 0.8704(5) 0.1881(5) 0.0273(9) Uani 1 1 d . . .
C13 C 0.8330(6) 0.8733(6) 0.3321(6) 0.0406(11) Uani 1 1 d . . .
H13A H 0.7885 0.9338 0.4060 0.049 Uiso 1 1 calc R . .
H13B H 0.9067 0.8148 0.3613 0.049 Uiso 1 1 calc R . .
C14 C 0.6773(7) 0.9598(6) 0.1352(6) 0.0453(13) Uani 1 1 d . . .
H14A H 0.6416 1.0182 0.2222 0.068 Uiso 1 1 calc R . .
H14B H 0.5853 0.8893 0.0530 0.068 Uiso 1 1 calc R . .
H14C H 0.7293 1.0306 0.0958 0.068 Uiso 1 1 calc R . .
C21 C 0.6311(5) 0.6870(5) -0.2644(5) 0.0270(9) Uani 1 1 d . . .
H21A H 0.5953 0.5998 -0.3641 0.032 Uiso 1 1 calc R . .
H21B H 0.5382 0.7333 -0.2503 0.032 Uiso 1 1 calc R . .
C22 C 0.7557(5) 0.8044(5) -0.2748(5) 0.0265(9) Uani 1 1 d . . .
C23 C 0.7459(6) 0.9497(6) -0.2375(6) 0.0408(11) Uani 1 1 d . . .
H23A H 0.8237 1.0211 -0.2487 0.049 Uiso 1 1 calc R . .
H23B H 0.6610 0.9831 -0.1993 0.049 Uiso 1 1 calc R . .
C24 C 0.8885(6) 0.7479(6) -0.3355(7) 0.0447(13) Uani 1 1 d . . .
H24A H 0.9616 0.8345 -0.3364 0.067 Uiso 1 1 calc R . .
H24B H 0.8441 0.6729 -0.4408 0.067 Uiso 1 1 calc R . .
H24C H 0.9462 0.6994 -0.2690 0.067 Uiso 1 1 calc R . .

loop_
_atom_site_aniso_label
_atom_site_aniso_U_11
_atom_site_aniso_U_22
_atom_site_aniso_U_33
_atom_site_aniso_U_23
_atom_site_aniso_U_13
_atom_site_aniso_U_12
Pd1 0.01314(19) 0.0188(2) 0.0213(2) 0.01037(16) 0.00483(15) 0.00316(15)
As1 0.01414(18) 0.0200(2) 0.0210(2) 0.01000(16) 0.00491(14) 0.00238(14)
Br1 0.0187(2) 0.0486(3) 0.0431(3) 0.0332(2) 0.00813(17) 0.01023(18)
C1 0.0169(18) 0.030(2) 0.025(2) 0.0112(17) 0.0061(15) 0.0084(16)
C2 0.029(2) 0.028(2) 0.035(2) 0.0100(19) 0.0054(19) 0.0112(18)
C3 0.060(4) 0.045(3) 0.035(3) 0.006(2) 0.019(3) 0.018(3)
C4 0.039(3) 0.030(3) 0.048(3) 0.008(2) -0.001(2) -0.002(2)
C11 0.0185(18) 0.023(2) 0.027(2) 0.0091(17) 0.0029(16) 0.0013(15)
C12 0.026(2) 0.0170(19) 0.032(2) 0.0063(17) 0.0018(17) -0.0015(16)
C13 0.048(3) 0.036(3) 0.032(3) 0.006(2) 0.011(2) 0.006(2)
C14 0.049(3) 0.032(3) 0.046(3) 0.003(2) 0.006(2) 0.017(2)
C21 0.0197(19) 0.035(2) 0.029(2) 0.0192(19) 0.0032(16) 0.0016(17)
C22 0.023(2) 0.035(2) 0.025(2) 0.0193(18) 0.0051(16) 0.0013(17)
C23 0.036(3) 0.040(3) 0.051(3) 0.026(2) 0.009(2) 0.001(2)
C24 0.041(3) 0.054(3) 0.055(3) 0.034(3) 0.025(3) 0.006(2)

loop_
_atom_type_symbol
_atom_type_description
_atom_type_scat_dispersion_real
_atom_type_scat_dispersion_imag
_atom_type_scat_source
C C 0.0033 0.0016 'International Tables Vol C Tables 4.2.6.8 and 6.1.1.4'
H H 0.0000 0.0000 'International Tables Vol C Tables 4.2.6.8 and 6.1.1.4'
As As 0.0499 2.0058 'International Tables Vol C Tables 4.2.6.8 and 6.1.1.4'
Br Br -0.2901 2.4595 'International Tables Vol C Tables 4.2.6.8 and 6.1.1.4'
Pd Pd -0.9988 1.0072 'International Tables Vol C Tables 4.2.6.8 and 6.1.1.4'

loop_
_geom_angle_atom_site_label_1
_geom_angle_atom_site_label_2
_geom_angle_atom_site_label_3
_geom_angle
_geom_angle_site_symmetry_1
_geom_angle_site_symmetry_3
_geom_angle_publ_flag
As1 Pd1 As1 180.0 . 2_665 ?
As1 Pd1 Br1 92.02(2) . 2_665 ?
As1 Pd1 Br1 87.98(2) 2_665 2_665 ?
As1 Pd1 Br1 87.98(2) . . ?
As1 Pd1 Br1 92.02(2) 2_665 . ?
Br1 Pd1 Br1 180.00(2) 2_665 . ?
C11 As1 C1 102.71(16) . . ?
C11 As1 C21 105.55(17) . . ?
C1 As1 C21 104.20(18) . . ?
C11 As1 Pd1 111.32(12) . . ?
C1 As1 Pd1 111.91(12) . . ?
C21 As1 Pd1 119.58(12) . . ?
C2 C1 As1 113.2(3) . . ?
C3 C2 C1 121.3(5) . . ?
C3 C2 C4 122.7(5) . . ?
C1 C2 C4 116.0(4) . . ?
C12 C11 As1 112.9(3) . . ?
C13 C12 C14 122.5(4) . . ?
C13 C12 C11 120.6(4) . . ?
C14 C12 C11 116.9(4) . . ?
C22 C21 As1 115.9(3) . . ?
C23 C22 C24 121.3(4) . . ?
C23 C22 C21 121.5(4) . . ?
C24 C22 C21 117.1(4) . . ?

loop_
_geom_bond_atom_site_label_1
_geom_bond_atom_site_label_2
_geom_bond_distance
_geom_bond_site_symmetry_2
_geom_bond_publ_flag
Pd1 As1 2.4143(5) . ?
Pd1 As1 2.4143(5) 2_665 ?
Pd1 Br1 2.4397(6) 2_665 ?
Pd1 Br1 2.4397(6) . ?
As1 C11 1.967(4) . ?
As1 C1 1.968(4) . ?
As1 C21 1.975(4) . ?
C1 C2 1.507(6) . ?
C2 C3 1.311(7) . ?
C2 C4 1.511(7) . ?
C11 C12 1.507(6) . ?
C12 C13 1.326(7) . ?
C12 C14 1.494(6) . ?
C21 C22 1.505(5) . ?
C22 C23 1.318(6) . ?
C22 C24 1.504(6) . ?

loop_
_geom_torsion_atom_site_label_1
_geom_torsion_atom_site_label_2
_geom_torsion_atom_site_label_3
_geom_torsion_atom_site_label_4
_geom_torsion
_geom_torsion_site_symmetry_1
_geom_torsion_site_symmetry_2
_geom_torsion_site_symmetry_3
_geom_torsion_site_symmetry_4
_geom_torsion_publ_flag
As1 Pd1 As1 C11 -97(100) 2_665 . . . ?
Br1 Pd1 As1 C11 116.52(13) 2_665 . . . ?
Br1 Pd1 As1 C11 -63.48(13) . . . . ?
As1 Pd1 As1 C1 17(100) 2_665 . . . ?
Br1 Pd1 As1 C1 -129.18(13) 2_665 . . . ?
Br1 Pd1 As1 C1 50.82(13) . . . . ?
As1 Pd1 As1 C21 140(100) 2_665 . . . ?
Br1 Pd1 As1 C21 -7.02(15) 2_665 . . . ?
Br1 Pd1 As1 C21 172.98(15) . . . . ?
C11 As1 C1 C2 -159.4(3) . . . . ?
C21 As1 C1 C2 -49.4(3) . . . . ?
Pd1 As1 C1 C2 81.1(3) . . . . ?
As1 C1 C2 C3 123.4(4) . . . . ?
As1 C1 C2 C4 -57.7(5) . . . . ?
C1 As1 C11 C12 -156.7(3) . . . . ?
C21 As1 C11 C12 94.4(3) . . . . ?
Pd1 As1 C11 C12 -36.8(3) . . . . ?
As1 C11 C12 C13 114.6(4) . . . . ?
As1 C11 C12 C14 -64.5(4) . . . . ?
C11 As1 C21 C22 29.8(4) . . . . ?
C1 As1 C21 C22 -78.0(4) . . . . ?
Pd1 As1 C21 C22 156.1(3) . . . . ?
As1 C21 C22 C23 -109.2(4) . . . . ?
As1 C21 C22 C24 73.1(5) . . . . ?
